data_7119256
loop_
_publ_author_name
'Darawsheh, M. D.'
'Barrios, L. A.'
'Roubeau, O.'
'Teat, S. J.'
'Arom\'i, G'

_publ_section_title
;
 Guest-tuned spin crossover in flexible supramolecular assemblies
 templated by a halide (Cl(-), Br(-) or I(-)).
;
_journal_issue 3
_journal_name_full 'Chemical communications (Cambridge, England)'
_journal_page_first 569
_journal_page_last 572
_journal_paper_doi 10.1039/c6cc08906b
_journal_volume 53
_journal_year 2017
_chemical_formula_moiety '2(C66 H48 Fe N18), 2(F6 P), Cl, (H2 O), (H O)'
_chemical_formula_sum 'C132 H99 Cl F12 Fe2 N36 O2 P2'
_chemical_formula_weight 2658.56
_chemical_name_systematic
;
 ?
;
_space_group_crystal_system trigonal
_space_group_IT_number 165
_space_group_name_Hall '-P 3 2"c'
_space_group_name_H-M_alt 'P -3 c 1'
_symmetry_space_group_name_Hall '-P 3 2"c'
_symmetry_space_group_name_H-M 'P -3 c 1'
_atom_sites_solution_hydrogens mixed
_audit_creation_method SHELXL-2014
_audit_update_record
;
2016-10-28 deposited with the CCDC.
2016-12-05 downloaded from the CCDC.
;
_cell_angle_alpha 90
_cell_angle_beta 90
_cell_angle_gamma 120
_cell_formula_units_Z 2
_cell_length_a 13.4555(8)
_cell_length_b 13.4555(8)
_cell_length_c 37.438(3)
_cell_measurement_reflns_used 7373
_cell_measurement_temperature 100(2)
_cell_measurement_theta_max 18.98
_cell_measurement_theta_min 2.23
_cell_volume 5870.1(7)
_computing_cell_refinement 'Bruker SAINT'
_computing_data_collection 'Bruker APEX 2'
_computing_data_reduction 'Bruker SAINT'
_computing_structure_refinement 'SHELXL-2014 (Sheldrick, 2015)'
_computing_structure_solution 'SHELXT (Sheldrick, 2015)'
_diffrn_ambient_temperature 100(2)
_diffrn_measured_fraction_theta_full 0.988
_diffrn_measured_fraction_theta_max 0.986
_diffrn_measurement_device_type 'Bruker D8 with PHOTON 100 detector'
_diffrn_measurement_method 'shutterless /f and /w scans'
_diffrn_radiation_monochromator 'silicon 111'
_diffrn_radiation_source 'Advanced Light Source station 11.3.1'
_diffrn_radiation_type synchrotron
_diffrn_radiation_wavelength 0.7749
_diffrn_reflns_av_R_equivalents 0.1643
_diffrn_reflns_av_unetI/netI 0.0439
_diffrn_reflns_Laue_measured_fraction_full 0.988
_diffrn_reflns_Laue_measured_fraction_max 0.986
_diffrn_reflns_limit_h_max 11
_diffrn_reflns_limit_h_min -11
_diffrn_reflns_limit_k_max 11
_diffrn_reflns_limit_k_min -11
_diffrn_reflns_limit_l_max 31
_diffrn_reflns_limit_l_min -31
_diffrn_reflns_number 23158
_diffrn_reflns_point_group_measured_fraction_full 0.988
_diffrn_reflns_point_group_measured_fraction_max 0.986
_diffrn_reflns_theta_full 19.000
_diffrn_reflns_theta_max 19.095
_diffrn_reflns_theta_min 2.245
_exptl_absorpt_coefficient_mu 0.487
_exptl_absorpt_correction_T_max 0.744
_exptl_absorpt_correction_T_min 0.516
_exptl_absorpt_correction_type multi-scan
_exptl_absorpt_process_details SADABS-2014/4
_exptl_crystal_colour orange
_exptl_crystal_density_diffrn 1.504
_exptl_crystal_description plate
_exptl_crystal_F_000 2732
_exptl_crystal_size_max 0.200
_exptl_crystal_size_mid 0.200
_exptl_crystal_size_min 0.010
_refine_diff_density_max 0.673
_refine_diff_density_min -0.363
_refine_diff_density_rms 0.099
_refine_ls_extinction_method none
_refine_ls_goodness_of_fit_ref 1.099
_refine_ls_hydrogen_treatment mixed
_refine_ls_matrix_type full
_refine_ls_number_parameters 285
_refine_ls_number_reflns 1230
_refine_ls_number_restraints 269
_refine_ls_restrained_S_all 0.979
_refine_ls_R_factor_all 0.1589
_refine_ls_R_factor_gt 0.1402
_refine_ls_shift/su_max 0.000
_refine_ls_shift/su_mean 0.000
_refine_ls_structure_factor_coef Fsqd
_refine_ls_weighting_details 'w=1/[\s^2^(Fo^2^)+341.0000P] where P=(Fo^2^+2Fc^2^)/3'
_refine_ls_weighting_scheme calc
_refine_ls_wR_factor_gt 0.3014
_refine_ls_wR_factor_ref 0.3137
_reflns_Friedel_coverage 0.000
_reflns_number_gt 1004
_reflns_number_total 1230
_reflns_threshold_expression 'I > 2\s(I)'
_cod_data_source_file c6cc08906b2.cif
_cod_data_source_block md337b
_cod_original_cell_volume 5870.1(8)
_cod_database_code 7119256
_shelx_space_group_comment
;
The symmetry employed for this shelxl refinement is uniquely defined
by the following loop, which should always be used as a source of
symmetry information in preference to the above space-group names.
They are only intended as comments.
;
_shelx_estimated_absorpt_t_min 0.909
_shelx_estimated_absorpt_t_max 0.995
_shelxl_version_number 2014-3

loop_
_space_group_symop_operation_xyz
'x, y, z'
'-y, x-y, z'
'-x+y, -x, z'
'y, x, -z+1/2'
'x-y, -y, -z+1/2'
'-x, -x+y, -z+1/2'
'-x, -y, -z'
'y, -x+y, -z'
'x-y, x, -z'
'-y, -x, z-1/2'
'-x+y, y, z-1/2'
'x, x-y, z-1/2'

loop_
_atom_site_label
_atom_site_type_symbol
_atom_site_fract_x
_atom_site_fract_y
_atom_site_fract_z
_atom_site_U_iso_or_equiv
_atom_site_adp_type
_atom_site_occupancy
_atom_site_site_symmetry_order
_atom_site_calc_flag
_atom_site_refinement_flags_posn
_atom_site_refinement_flags_adp
_atom_site_refinement_flags_occupancy
Fe1 Fe 1.0000 0.0000 0.09674(16) 0.050(2) Uani 1 3 d S T P
N1 N 0.8667(16) -0.1130(15) 0.0691(5) 0.039(4) Uani 1 1 d . U .
N2 N 0.8786(16) 0.0021(16) 0.1235(5) 0.040(4) Uani 1 1 d . U .
N3 N 0.8668(15) 0.0519(14) 0.1524(5) 0.036(4) Uani 1 1 d . U .
H3B H 0.9240 0.0976 0.1665 0.043 Uiso 1 1 calc R U .
N4 N 0.9048(15) 0.1668(15) 0.2864(5) 0.044(4) Uani 1 1 d . U .
H4A H 0.9157 0.1190 0.2733 0.052 Uiso 1 1 calc R U .
N5 N 0.9626(16) 0.2165(16) 0.3166(5) 0.047(4) Uani 1 1 d . U .
N6 N 0.8991(18) 0.3883(18) 0.3768(5) 0.060(4) Uani 1 1 d . U .
C1 C 0.867(2) -0.179(2) 0.0418(6) 0.041(4) Uani 1 1 d . U .
H1A H 0.9384 -0.1712 0.0344 0.049 Uiso 1 1 calc R U .
C2 C 0.770(2) -0.257(2) 0.0244(6) 0.046(5) Uani 1 1 d . U .
H2A H 0.7736 -0.3044 0.0062 0.055 Uiso 1 1 calc R U .
C3 C 0.669(2) -0.267(2) 0.0332(6) 0.046(5) Uani 1 1 d . U .
H3A H 0.6020 -0.3171 0.0201 0.055 Uiso 1 1 calc R U .
C4 C 0.664(2) -0.2035(19) 0.0619(6) 0.042(5) Uani 1 1 d . U .
H4 H 0.5938 -0.2098 0.0694 0.051 Uiso 1 1 calc R U .
C5 C 0.7625(19) -0.134(2) 0.0781(6) 0.038(4) Uani 1 1 d . U .
C6 C 0.7697(19) -0.0666(19) 0.1106(6) 0.036(4) Uani 1 1 d . U .
C7 C 0.695(2) -0.0477(19) 0.1308(6) 0.039(4) Uani 1 1 d . U .
H7A H 0.6152 -0.0789 0.1268 0.047 Uiso 1 1 calc R U .
C8 C 0.758(2) 0.0247(19) 0.1578(6) 0.039(4) Uani 1 1 d . U .
C9 C 0.721(2) 0.072(2) 0.1874(6) 0.043(4) Uani 1 1 d . U .
C10 C 0.624(2) 0.080(2) 0.1849(6) 0.047(4) Uani 1 1 d . U .
H10A H 0.5761 0.0504 0.1644 0.056 Uiso 1 1 calc R U .
C11 C 0.594(2) 0.1288(19) 0.2119(6) 0.047(4) Uani 1 1 d . U .
H11A H 0.5294 0.1392 0.2086 0.056 Uiso 1 1 calc R U .
C12 C 0.654(2) 0.164(2) 0.2435(7) 0.049(4) Uani 1 1 d . U .
H12A H 0.6280 0.1905 0.2629 0.058 Uiso 1 1 calc R U .
C13 C 0.756(2) 0.1577(19) 0.2462(6) 0.045(4) Uani 1 1 d . U .
C14 C 0.788(2) 0.1075(19) 0.2185(6) 0.046(4) Uani 1 1 d . U .
H14A H 0.8536 0.0983 0.2209 0.055 Uiso 1 1 calc R U .
C15 C 0.828(2) 0.200(2) 0.2792(6) 0.045(4) Uani 1 1 d . U .
C16 C 0.830(2) 0.2695(19) 0.3048(6) 0.046(4) Uani 1 1 d . U .
H16A H 0.7806 0.3008 0.3077 0.055 Uiso 1 1 calc R U .
C17 C 0.925(2) 0.286(2) 0.3273(6) 0.048(4) Uani 1 1 d . U .
C18 C 0.968(2) 0.357(2) 0.3593(7) 0.053(4) Uani 1 1 d . U .
C19 C 1.082(2) 0.399(2) 0.3699(7) 0.059(5) Uani 1 1 d . U .
H19A H 1.1311 0.3799 0.3569 0.071 Uiso 1 1 calc R U .
C20 C 1.120(3) 0.465(2) 0.3985(7) 0.068(5) Uani 1 1 d . U .
H20A H 1.1956 0.4898 0.4065 0.082 Uiso 1 1 calc R U .
C21 C 1.055(3) 0.500(2) 0.4169(7) 0.074(6) Uani 1 1 d . U .
H21A H 1.0865 0.5515 0.4363 0.089 Uiso 1 1 calc R U .
C22 C 0.942(2) 0.456(2) 0.4061(7) 0.067(5) Uani 1 1 d . U .
H22A H 0.8935 0.4732 0.4197 0.080 Uiso 1 1 calc R U .
Cl1 Cl 1.0000 0.0000 0.2500 0.088(6) Uani 1 6 d S T P
P1 P 0.6667 0.3333 0.5001(4) 0.072(5) Uani 1 3 d S T P
F1 F 0.7453(17) 0.3089(18) 0.5229(5) 0.133(8) Uani 1 1 d . . .
F2 F 0.770(2) 0.4141(18) 0.4773(5) 0.165(10) Uani 1 1 d . . .
O1 O 0.6667 0.3333 0.3554(8) 0.068(9) Uani 1 3 d DS T P
H1 H 0.74(2) 0.37(5) 0.369(10) 0.101 Uiso 0.5 1 d D U P

loop_
_atom_site_aniso_label
_atom_site_aniso_U_11
_atom_site_aniso_U_22
_atom_site_aniso_U_33
_atom_site_aniso_U_23
_atom_site_aniso_U_13
_atom_site_aniso_U_12
Fe1 0.047(3) 0.047(3) 0.057(4) 0.000 0.000 0.0234(15)
N1 0.028(7) 0.033(9) 0.064(9) 0.001(6) -0.005(7) 0.022(7)
N2 0.025(7) 0.037(9) 0.059(9) -0.005(6) -0.005(6) 0.018(7)
N3 0.028(7) 0.028(9) 0.060(8) -0.002(6) -0.006(6) 0.021(7)
N4 0.033(9) 0.023(9) 0.067(8) -0.003(6) -0.001(6) 0.008(7)
N5 0.041(9) 0.024(9) 0.070(9) -0.005(6) -0.005(6) 0.012(7)
N6 0.063(9) 0.046(10) 0.071(9) -0.009(7) 0.000(8) 0.028(8)
C1 0.029(8) 0.037(10) 0.062(10) 0.000(7) -0.003(8) 0.021(8)
C2 0.031(9) 0.043(11) 0.062(10) -0.003(7) -0.002(8) 0.017(8)
C3 0.028(8) 0.044(10) 0.060(10) -0.005(7) -0.006(8) 0.014(8)
C4 0.028(7) 0.039(10) 0.063(10) -0.004(7) -0.010(7) 0.020(8)
C5 0.026(7) 0.033(9) 0.059(8) -0.001(6) -0.008(7) 0.019(7)
C6 0.026(7) 0.030(9) 0.062(8) -0.001(6) -0.008(6) 0.021(7)
C7 0.026(7) 0.034(10) 0.063(9) -0.001(6) -0.005(7) 0.019(7)
C8 0.028(7) 0.030(8) 0.068(7) -0.004(6) -0.006(6) 0.021(7)
C9 0.030(8) 0.037(9) 0.070(7) -0.005(6) -0.003(6) 0.022(7)
C10 0.035(9) 0.043(10) 0.074(9) -0.001(8) 0.001(7) 0.029(8)
C11 0.038(9) 0.037(10) 0.078(10) -0.003(8) 0.000(7) 0.027(8)
C12 0.037(9) 0.034(10) 0.076(9) -0.001(8) 0.002(7) 0.018(8)
C13 0.032(8) 0.031(9) 0.069(7) -0.002(6) 0.000(6) 0.013(7)
C14 0.032(9) 0.035(10) 0.069(8) -0.005(7) -0.004(6) 0.016(8)
C15 0.037(9) 0.025(9) 0.066(7) 0.000(6) 0.001(6) 0.011(6)
C16 0.041(9) 0.026(10) 0.066(8) 0.001(6) 0.003(7) 0.013(7)
C17 0.046(9) 0.028(9) 0.066(8) -0.002(6) 0.000(6) 0.016(7)
C18 0.054(8) 0.037(9) 0.070(8) -0.007(6) -0.006(7) 0.023(8)
C19 0.055(9) 0.045(11) 0.073(10) -0.003(8) -0.009(7) 0.021(9)
C20 0.064(10) 0.051(12) 0.075(11) -0.006(8) -0.012(8) 0.018(9)
C21 0.076(11) 0.049(12) 0.078(11) -0.013(8) -0.006(9) 0.017(10)
C22 0.076(10) 0.046(11) 0.074(10) -0.012(7) 0.000(9) 0.027(10)
Cl1 0.077(9) 0.077(9) 0.110(15) 0.000 0.000 0.038(4)
P1 0.079(7) 0.079(7) 0.058(10) 0.000 0.000 0.039(4)
F1 0.124(18) 0.140(19) 0.143(16) 0.015(14) -0.039(14) 0.072(16)
F2 0.17(2) 0.12(2) 0.177(19) 0.070(16) 0.082(17) 0.056(17)
O1 0.069(15) 0.069(15) 0.06(2) 0.000 0.000 0.034(8)

loop_
_atom_type_symbol
_atom_type_description
_atom_type_scat_dispersion_real
_atom_type_scat_dispersion_imag
_atom_type_scat_source
C C 0.0040 0.0020 'XDisp Program in WinGX L.J. Farrugia, J.Appl.Cryst. 2012,45,849-854'
H H 0.0000 0.0000 'XDisp Program in WinGX L.J. Farrugia, J.Appl.Cryst. 2012,45,849-854'
N N 0.0076 0.0040 'XDisp Program in WinGX L.J. Farrugia, J.Appl.Cryst. 2012,45,849-854'
O O 0.0132 0.0074 'XDisp Program in WinGX L.J. Farrugia, J.Appl.Cryst. 2012,45,849-854'
F F 0.0211 0.0125 'XDisp Program in WinGX L.J. Farrugia, J.Appl.Cryst. 2012,45,849-854'
P P 0.1183 0.1134 'XDisp Program in WinGX L.J. Farrugia, J.Appl.Cryst. 2012,45,849-854'
Cl Cl 0.1697 0.1896 'XDisp Program in WinGX L.J. Farrugia, J.Appl.Cryst. 2012,45,849-854'
Fe Fe 0.3555 0.9930 'XDisp Program in WinGX L.J. Farrugia, J.Appl.Cryst. 2012,45,849-854'

loop_
_geom_angle_atom_site_label_1
_geom_angle_atom_site_label_2
_geom_angle_atom_site_label_3
_geom_angle
_geom_angle_site_symmetry_1
_geom_angle_site_symmetry_3
N2 Fe1 N2 95.5(7) 3_765 2_645
N2 Fe1 N2 95.5(7) 3_765 .
N2 Fe1 N2 95.5(7) 2_645 .
N2 Fe1 N1 89.5(7) 3_765 2_645
N2 Fe1 N1 80.4(8) 2_645 2_645
N2 Fe1 N1 173.8(7) . 2_645
N2 Fe1 N1 80.4(8) 3_765 3_765
N2 Fe1 N1 173.8(7) 2_645 3_765
N2 Fe1 N1 89.5(7) . 3_765
N1 Fe1 N1 94.9(7) 2_645 3_765
N2 Fe1 N1 173.8(7) 3_765 .
N2 Fe1 N1 89.5(7) 2_645 .
N2 Fe1 N1 80.4(8) . .
N1 Fe1 N1 94.9(7) 2_645 .
N1 Fe1 N1 94.9(7) 3_765 .
C5 N1 C1 113.7(19) . .
C5 N1 Fe1 119.2(15) . .
C1 N1 Fe1 126.9(16) . .
N3 N2 C6 105.8(18) . .
N3 N2 Fe1 138.5(15) . .
C6 N2 Fe1 115.7(15) . .
N2 N3 C8 112.2(19) . .
N2 N3 H3B 123.9 . .
C8 N3 H3B 123.9 . .
C15 N4 N5 111(2) . .
C15 N4 H4A 124.6 . .
N5 N4 H4A 124.6 . .
C17 N5 N4 106(2) . .
C22 N6 C18 118(2) . .
N1 C1 C2 123(2) . .
N1 C1 H1A 118.5 . .
C2 C1 H1A 118.5 . .
C3 C2 C1 120(2) . .
C3 C2 H2A 120.1 . .
C1 C2 H2A 120.1 . .
C2 C3 C4 119(2) . .
C2 C3 H3A 120.4 . .
C4 C3 H3A 120.4 . .
C5 C4 C3 117(2) . .
C5 C4 H4 121.7 . .
C3 C4 H4 121.7 . .
N1 C5 C4 127(2) . .
N1 C5 C6 109.7(19) . .
C4 C5 C6 123(2) . .
N2 C6 C7 108(2) . .
N2 C6 C5 115(2) . .
C7 C6 C5 137(2) . .
C8 C7 C6 107(2) . .
C8 C7 H7A 126.7 . .
C6 C7 H7A 126.7 . .
N3 C8 C7 107(2) . .
N3 C8 C9 124(2) . .
C7 C8 C9 129(2) . .
C10 C9 C14 121(2) . .
C10 C9 C8 122(2) . .
C14 C9 C8 118(2) . .
C9 C10 C11 121(2) . .
C9 C10 H10A 119.7 . .
C11 C10 H10A 119.7 . .
C10 C11 C12 122(2) . .
C10 C11 H11A 119.0 . .
C12 C11 H11A 119.0 . .
C11 C12 C13 118(2) . .
C11 C12 H12A 121.2 . .
C13 C12 H12A 121.2 . .
C12 C13 C14 121(2) . .
C12 C13 C15 120(2) . .
C14 C13 C15 119(2) . .
C9 C14 C13 118(2) . .
C9 C14 H14A 121.2 . .
C13 C14 H14A 121.2 . .
C16 C15 N4 110(2) . .
C16 C15 C13 130(2) . .
N4 C15 C13 120(2) . .
C15 C16 C17 103(2) . .
C15 C16 H16A 128.5 . .
C17 C16 H16A 128.5 . .
N5 C17 C16 110(2) . .
N5 C17 C18 123(2) . .
C16 C17 C18 127(2) . .
N6 C18 C19 121(2) . .
N6 C18 C17 119(2) . .
C19 C18 C17 120(2) . .
C20 C19 C18 118(3) . .
C20 C19 H19A 120.8 . .
C18 C19 H19A 120.8 . .
C19 C20 C21 123(3) . .
C19 C20 H20A 118.4 . .
C21 C20 H20A 118.4 . .
C20 C21 C22 117(3) . .
C20 C21 H21A 121.4 . .
C22 C21 H21A 121.4 . .
N6 C22 C21 122(3) . .
N6 C22 H22A 118.9 . .
C21 C22 H22A 118.9 . .
F1 P1 F1 91.6(12) . 3_665
F1 P1 F1 91.6(12) . 2_655
F1 P1 F1 91.6(12) 3_665 2_655
F1 P1 F2 87.6(11) . 3_665
F1 P1 F2 89.2(12) 3_665 3_665
F1 P1 F2 178.9(12) 2_655 3_665
F1 P1 F2 89.2(12) . .
F1 P1 F2 178.9(12) 3_665 .
F1 P1 F2 87.6(11) 2_655 .
F2 P1 F2 91.6(14) 3_665 .
F1 P1 F2 178.9(12) . 2_655
F1 P1 F2 87.6(11) 3_665 2_655
F1 P1 F2 89.2(12) 2_655 2_655
F2 P1 F2 91.6(14) 3_665 2_655
F2 P1 F2 91.6(14) . 2_655

loop_
_geom_bond_atom_site_label_1
_geom_bond_atom_site_label_2
_geom_bond_distance
_geom_bond_site_symmetry_2
Fe1 N2 1.928(19) 3_765
Fe1 N2 1.928(19) 2_645
Fe1 N2 1.928(19) .
Fe1 N1 1.967(18) 2_645
Fe1 N1 1.968(18) 3_765
Fe1 N1 1.968(18) .
N1 C5 1.33(3) .
N1 C1 1.36(3) .
N2 N3 1.32(2) .
N2 C6 1.37(3) .
N3 C8 1.33(3) .
N3 H3B 0.8800 .
N4 C15 1.34(3) .
N4 N5 1.34(2) .
N4 H4A 0.8800 .
N5 C17 1.32(3) .
N6 C22 1.35(3) .
N6 C18 1.37(3) .
C1 C2 1.37(3) .
C1 H1A 0.9500 .
C2 C3 1.33(3) .
C2 H2A 0.9500 .
C3 C4 1.40(3) .
C3 H3A 0.9500 .
C4 C5 1.33(3) .
C4 H4 0.9500 .
C5 C6 1.49(3) .
C6 C7 1.38(3) .
C7 C8 1.37(3) .
C7 H7A 0.9500 .
C8 C9 1.49(3) .
C9 C10 1.37(3) .
C9 C14 1.40(3) .
C10 C11 1.37(3) .
C10 H10A 0.9500 .
C11 C12 1.38(3) .
C11 H11A 0.9500 .
C12 C13 1.42(3) .
C12 H12A 0.9500 .
C13 C14 1.42(3) .
C13 C15 1.50(3) .
C14 H14A 0.9500 .
C15 C16 1.33(3) .
C16 C17 1.46(3) .
C16 H16A 0.9500 .
C17 C18 1.46(3) .
C18 C19 1.40(3) .
C19 C20 1.32(3) .
C19 H19A 0.9500 .
C20 C21 1.36(4) .
C20 H20A 0.9500 .
C21 C22 1.39(3) .
C21 H21A 0.9500 .
C22 H22A 0.9500 .
P1 F1 1.517(18) .
P1 F1 1.517(18) 3_665
P1 F1 1.517(18) 2_655
P1 F2 1.526(19) 3_665
P1 F2 1.53(2) .
P1 F2 1.526(19) 2_655
O1 H1 0.95(2) .

loop_
_geom_hbond_atom_site_label_D
_geom_hbond_atom_site_label_H
_geom_hbond_atom_site_label_A
_geom_hbond_distance_DH
_geom_hbond_distance_HA
_geom_hbond_distance_DA
_geom_hbond_angle_DHA
O1 H1 N6 0.95(2) 2.1(3) 2.94(2) 148(51)
